data_9011796
loop_
_publ_author_name
'Effenberger, H.'
'Zemann, J.'

_publ_section_title
;
 The crystal structure of caratiite
;
_journal_name_full 'Mineralogical Magazine'
_journal_page_first 541
_journal_page_last 546
_journal_paper_doi 10.1180/minmag.1984.048.349.10
_journal_volume 48
_journal_year 1984
_chemical_compound_source 'Mount Vesuvius, Naples, Italy'
_chemical_formula_sum 'Cl Cu4.5 K4 O18 S4'
_chemical_name_mineral Piypite
_space_group_IT_number 79
_symmetry_space_group_name_Hall 'I 4'
_symmetry_space_group_name_H-M 'I 4'
_cell_angle_alpha 90
_cell_angle_beta 90
_cell_angle_gamma 90
_cell_length_a 13.60
_cell_length_b 13.60
_cell_length_c 4.98
_cell_formula_units_Z 2
_cell_volume 921.101
_database_code_amcsd 0014478
_exptl_crystal_density_diffrn 3.224
_cod_original_formula_sum 'K4 Cu4.5 O18 S4 Cl'
_cod_database_code 9011796

loop_
_space_group_symop_operation_xyz
x,y,z
1/2+x,1/2+y,1/2+z
-y,x,z
1/2-y,1/2+x,1/2+z
-x,-y,z
1/2-x,1/2-y,1/2+z
y,-x,z
1/2+y,1/2-x,1/2+z

loop_
_atom_site_aniso_label
_atom_site_aniso_U_11
_atom_site_aniso_U_22
_atom_site_aniso_U_33
_atom_site_aniso_U_12
_atom_site_aniso_U_13
_atom_site_aniso_U_23
K 0.01780 0.02811 0.02789 0.00187 0.00172 0.00515
Cu2+ 0.01406 0.01406 0.01457 0.00187 -0.00034 0.00103
O 0.01593 0.01499 0.01168 -0.00094 0.00000 0.00000
S 0.01780 0.01124 0.01483 0.00187 -0.00103 0.00274
O1 0.04123 0.01780 0.01671 0.00469 0.00172 0.00103
O2 0.01687 0.03373 0.03091 -0.00094 0.00172 -0.01372
O3 0.01687 0.01687 0.04448 0.00094 0.00137 0.00274
O4 0.03842 0.01406 0.04347 0.01031 0.00137 0.00858
Cu1+Me 0.04217 0.04217 0.02362 0.00000 0.00000 0.00000
Cl 0.02436 0.02436 0.07275 0.00000 0.00000 0.00000

loop_
_atom_site_label
_atom_site_fract_x
_atom_site_fract_y
_atom_site_fract_z
_atom_site_occupancy
_atom_site_U_iso_or_equiv
K 0.19050 0.12790 -0.03790 1.00000 0.02432
Cu2+ 0.05627 0.40789 0.00000 1.00000 0.01418
O 0.00000 0.50000 0.75720 1.00000 0.01406
S 0.44260 0.23470 -0.01790 1.00000 0.01444
O1 0.42300 0.21030 0.27050 1.00000 0.02520
O2 0.38070 0.17060 -0.18840 1.00000 0.02685
O3 0.54560 0.21570 -0.07780 1.00000 0.02571
O4 0.41580 0.33690 -0.05310 1.00000 0.03192
Cu1+Me 0.00000 0.00000 0.44820 0.50000 0.03610
Cl 0.00000 0.00000 -0.05130 1.00000 0.03990

loop_
_cod_related_entry_id
_cod_related_entry_database
_cod_related_entry_code
1 AMCSD 0014478
